data_9017728
loop_
_publ_author_name
'Kampf, A. R.'
'Olds, T. A.'
'Plasil, J.'
'Burns, P. C.'
'Marty, J.'

_publ_section_title
;
 Natromarkeyite and pseudomarkeyite, two new calcium uranyl carbonate minerals
 from the Markey mine, San Juan County, Utah, USA
;
_journal_name_full 'Mineralogical Magazine'
_journal_page_first 753
_journal_page_last 765
_journal_volume 84
_journal_year 2020
_chemical_compound_source 'Markey mine, Utah, USA'
_chemical_formula_sum 'C13 H42 Ca8 Na2 O74.148 U4'
_chemical_name_mineral Natromarkeyite
_space_group_IT_number 59
_space_group_name_Hall '-P 2ab 2a'
_space_group_name_H-M_alt 'P m m n :2'
_symmetry_space_group_name_H-M 'P m m n :2'
_cell_angle_alpha 90
_cell_angle_beta 90
_cell_angle_gamma 90
_cell_formula_units_Z 2
_cell_length_a 17.8820
_cell_length_b 18.3030
_cell_length_c 10.2249
_cell_volume 3346.551
_database_code_amcsd 0020904
_exptl_crystal_density_diffrn 2.683
_cod_data_source_file inputs/fixed/downloads/18/18635.cif
_cod_data_source_block 18635
_cod_original_sg_symbol_H-M 'P m m n'
_cod_original_formula_sum 'Na2 Ca8 U4 C13 O74.148 H42'
_cod_database_code 9017728

loop_
_space_group_symop_operation_xyz
x,y,z
x,1/2-y,z
-x,1/2+y,-z
1/2-x,y,z
1/2+x,-y,-z
1/2+x,1/2+y,-z
1/2-x,1/2-y,z
-x,-y,-z

loop_
_atom_site_aniso_label
_atom_site_aniso_U_11
_atom_site_aniso_U_22
_atom_site_aniso_U_33
_atom_site_aniso_U_12
_atom_site_aniso_U_13
_atom_site_aniso_U_23
Na1 0.05100 0.01740 0.06200 0.00000 0.00000 0.00000
Na2 0.03000 0.20900 0.03400 0.00000 0.00000 0.00000
Ca1 0.01260 0.01300 0.01770 0.00110 -0.00010 -0.00090
Ca2 0.02380 0.02390 0.02160 0.00540 -0.00330 -0.00290
U1 0.01778 0.01168 0.01652 0.00000 -0.00316 0.00000
U2 0.01172 0.02721 0.01913 0.00000 0.00000 -0.00579
C1 0.01900 0.01460 0.01900 0.00050 -0.00130 -0.00140
C2 0.01700 0.02400 0.02000 -0.00030 -0.00090 -0.00030
C3 0.01700 0.02900 0.02400 0.00000 0.00000 -0.00500
C4 0.05000 0.02000 0.03700 0.00000 -0.02600 0.00000
C5 0.02400 0.01700 0.02700 0.00000 0.00000 -0.00100
O1 0.02830 0.01190 0.02450 0.00220 -0.00540 -0.00270
O2 0.02930 0.01630 0.02260 0.00090 -0.01180 0.00000
O3 0.04110 0.01080 0.02300 0.00140 -0.01450 -0.00170
O4 0.01270 0.03410 0.02120 -0.00250 -0.00150 -0.00140
O5 0.01400 0.05600 0.02200 -0.00410 0.00270 -0.01260
O6 0.01670 0.03580 0.01830 -0.00060 0.00100 -0.00720
O7 0.02400 0.04500 0.02400 0.00000 0.00000 -0.01300
O8 0.01300 0.04750 0.02600 -0.00070 0.00060 -0.01460
O9 0.16100 0.02300 0.06200 0.00000 -0.08400 0.00000
O10 0.04700 0.01460 0.03090 0.00140 -0.02140 -0.00130
O11 0.02700 0.03000 0.02900 0.00000 0.00250 0.00000
O12 0.02800 0.03400 0.03800 0.00000 0.01200 0.00000
O13 0.03000 0.03200 0.04000 0.00000 0.00000 0.00700
O14 0.02800 0.03100 0.03500 0.00000 0.00000 -0.00100
O15 0.01700 0.03100 0.04000 0.00000 0.00210 0.00000
O16 0.02100 0.02100 0.05900 0.00000 0.00000 0.00000
OW1 0.05000 0.03410 0.02170 0.00500 -0.00620 -0.00250
OW2 0.04040 0.03380 0.02690 0.00530 -0.00660 -0.00070
OW3 0.04900 0.04000 0.10700 0.00000 0.00000 -0.01500
OW4 0.05200 0.04300 0.03000 0.00780 0.00570 -0.00390
OW5 0.03300 0.04300 0.04900 0.00000 0.00000 0.00000
OW6 0.04100 0.05500 0.04900 0.02130 0.01720 0.02400
OW7 0.02200 0.01600 0.02000 0.00000 0.00000 0.00200
OW8 0.02900 0.07500 0.02500 0.00000 0.00000 0.00000
OW9 0.25400 0.04400 0.04800 0.00000 0.00000 0.00000
OW10 0.11600 0.23500 0.11000 -0.00300 -0.01600 0.01200
OW11 0.12300 0.46000 0.05300 0.00000 0.00000 0.00000

loop_
_atom_site_label
_atom_site_fract_x
_atom_site_fract_y
_atom_site_fract_z
_atom_site_occupancy
_atom_site_U_iso_or_equiv
_atom_site_type_symbol
_atom_site_attached_hydrogens
Na1 0.25000 0.25000 0.68530 1.00000 0.04370 Na 0
Na2 0.25000 0.75000 0.10430 1.00000 0.09100 Na 0
Ca1 0.44003 0.43571 0.87349 1.00000 0.01445 Ca 0
Ca2 0.38124 0.63974 0.60892 1.00000 0.02310 Ca 0
U1 0.46930 0.75000 0.99124 1.00000 0.01533 U 0
U2 0.25000 0.46718 0.07581 1.00000 0.01935 U 0
C1 0.42690 0.61300 0.87390 1.00000 0.01770 C 0
C2 0.60950 0.49280 0.80740 1.00000 0.02050 C 0
C3 0.25000 0.40330 0.81910 1.00000 0.02340 C 0
C4 0.43880 0.25000 0.77740 1.00000 0.03570 C 0
C5 0.25000 0.72320 0.58500 0.50000 0.02300 C 0
O1 0.40941 0.55646 0.81300 1.00000 0.02150 O 0
O2 0.46666 0.61501 0.97920 1.00000 0.02270 O 0
O3 0.40536 0.67674 0.83030 1.00000 0.02500 O 0
O4 0.55004 0.46709 0.75910 1.00000 0.02270 O 0
O5 0.67282 0.48721 0.74700 1.00000 0.03060 O 0
O6 0.38786 0.47324 0.08200 1.00000 0.02360 O 0
O7 0.25000 0.37660 0.70670 1.00000 0.03100 O 0
O8 0.31061 0.41739 0.88380 1.00000 0.02890 O 0
O9 0.40250 0.25000 0.67540 1.00000 0.08200 O 0
O10 0.46009 0.30954 0.83780 1.00000 0.03090 O 0
O11 0.38750 0.75000 0.09240 1.00000 0.02870 O 0
O12 0.54970 0.75000 0.89010 1.00000 0.03360 O 0
O13 0.25000 0.37830 0.14630 1.00000 0.03400 O 0
O14 0.25000 0.55670 0.00740 1.00000 0.03130 O 0
O15 0.31320 0.75000 0.57310 1.00000 0.02920 O 0
O16 0.25000 0.65450 0.62370 0.50000 0.03400 O 0
OW1 0.32910 0.52893 0.51870 1.00000 0.03510 O 0
H1A 0.32800 0.52600 0.43790 1.00000 0.04200 H 0
H1B 0.36000 0.49900 0.53900 1.00000 0.04200 H 0
OW2 0.40387 0.41062 0.64020 1.00000 0.03370 O 0
H2A 0.39500 0.36820 0.63500 1.00000 0.04000 H 0
H2B 0.36750 0.43300 0.62000 1.00000 0.04000 H 0
OW3 0.25000 0.66510 0.26600 1.00000 0.06550 O 0
H3A 0.25000 0.62120 0.26700 1.00000 0.07900 H 0
H3B 0.25000 0.68000 0.34000 1.00000 0.07900 H 0
OW4 0.40130 0.66170 0.37630 1.00000 0.04170 O 0
H4A 0.41600 0.62900 0.33000 1.00000 0.05000 H 0
H4B 0.36330 0.67700 0.34400 1.00000 0.05000 H 0
OW5 0.47640 0.75000 0.58800 1.00000 0.04150 O 0
H5A 0.49500 0.75000 0.51400 1.00000 0.05000 H 0
H5B 0.50900 0.72800 0.63100 0.50000 0.05000 H 0
OW6 0.49950 0.58110 0.58160 1.00000 0.04840 O 0
H6A 0.51300 0.54260 0.61400 1.00000 0.05800 H 0
H6B 0.53500 0.60700 0.57800 1.00000 0.05800 H 0
OW7 0.25000 0.62470 0.73720 0.50000 0.01920 O 0
H7A 0.25000 0.66000 0.78700 0.50000 0.02300 H 0
H7B 0.25000 0.58800 0.78300 0.50000 0.02300 H 0
OW8 0.25000 0.75000 0.88320 1.00000 0.04280 O 0
OW9 0.25000 0.25000 0.92750 1.00000 0.11500 O 0
OW10 0.62880 0.67510 0.66650 0.79700 0.15400 O 0
OW11 0.25000 0.25000 0.46930 0.96000 0.21300 O 0

loop_
_cod_changelog_entry_id
_cod_changelog_entry_author
_cod_changelog_entry_date
_cod_changelog_entry_text
1
;cod-tools version 3.8.0
Id: cif_guess_AMCSD_atom_types 9574 2023-05-10 09:00:05Z saulius
;
2023-05-10T18:58:41+03:00
;Derived atom types and hydrogen counts
from atom names that follow the AMCSD naming convention
(Wat == water, O-H == hydroxyl).
;

loop_
_cod_related_entry_id
_cod_related_entry_database
_cod_related_entry_code
1 AMCSD 0020904
